data_1542844
loop_
_publ_author_name
'Sanphui, Palash'
'Bolla, Geetha'
'Nangia, Ashwini'
'Chernyshev, Vladimir'

_publ_section_title
;
 Acemetacin cocrystals and salts: structure solution from powder X-ray
 data and form selection of the piperazine salt
;
_journal_issue 2
_journal_name_full IUCrJ
_journal_page_first 136
_journal_page_last 150
_journal_paper_doi 10.1107/S2052252514004229
_journal_volume 1
_journal_year 2014
_chemical_formula_moiety 'C4 H12 N2 2+, 2(C21 H17 Cl N O6 -)'
_chemical_formula_sum 'C46 H46 Cl2 N4 O12'
_chemical_formula_weight 917.76
_chemical_melting_point 446
_chemical_name_common ACM-PPZ
_space_group_IT_number 2
_symmetry_cell_setting triclinic
_symmetry_space_group_name_Hall '-P 1'
_symmetry_space_group_name_H-M 'P -1'
_audit_creation_method 'MRIA, SHELXL-97, manual'
_cell_angle_alpha 90.162(17)
_cell_angle_beta 98.598(16)
_cell_angle_gamma 98.315(19)
_cell_formula_units_Z 1
_cell_length_a 7.3994(15)
_cell_length_b 25.6703(19)
_cell_length_c 5.8254(17)
_cell_measurement_reflns_used 1112
_cell_measurement_temperature 298(2)
_cell_measurement_theta_max 37.499
_cell_measurement_theta_min 1.750
_cell_volume 1082.2(4)
_computing_cell_refinement 'MRIA (Zlokazov & Chernyshev, 1992)'
_computing_data_collection 'DataCollector (PANalytical, 2010)'
_computing_data_reduction DataCollector
_computing_molecular_graphics 'PLATON (Spek, 2009)'
_computing_publication_material 'MRIA, SHELXL97 (Sheldrick, 2008)'
_computing_structure_refinement MRIA
_computing_structure_solution 'simulated annealing (Zhukov et al., 2001)'
_diffrn_ambient_temperature 298(2)
_diffrn_detector_type Xcelerator
_diffrn_measurement_device 'EMPYREAN (PANanalytical)'
_diffrn_radiation_monochromator Ni-filter
_diffrn_radiation_source 'line-focus sealed tube'
_diffrn_radiation_type CuK\a
_diffrn_radiation_wavelength 1.5418
_diffrn_source 'Fine focus X-ray tube'
_diffrn_source_target Cu
_exptl_absorpt_coefficient_mu 1.939
_exptl_crystal_density_diffrn 1.408
_exptl_crystal_density_method 'not measured'
_exptl_crystal_F_000 480
_pd_block_diffractogram_id PPZ
_pd_char_colour colorless
_pd_char_particle_morphology needle
_pd_instr_location
;
 A. N. Frumkin Institute of Physical Chemistry and Electrochemistry RAS,
 Leninsky prospect, 31,
 Moscow 119071, 
 Russian Federation
;
_pd_meas_2theta_range_inc 0.017
_pd_meas_2theta_range_max 75.015
_pd_meas_2theta_range_min 3.003
_pd_meas_number_of_points 4237
_pd_meas_scan_method cont
_pd_prep_pressure 101
_pd_prep_temperature 298(2)
_pd_proc_2theta_range_inc 0.017
_pd_proc_2theta_range_max 75.015
_pd_proc_2theta_range_min 3.003
_pd_proc_info_excluded_regions none
_pd_proc_ls_background_function 'Chebyshev polynomial up to the 5th order'
_pd_proc_ls_pref_orient_corr
;
spherical harmonics expansion up to the 6th order 
(Ahtee et al., 1989; Jarvinen, 1993)
;
_pd_proc_ls_profile_function 'split-type pseudo-Voigt (Toraya, 1986)'
_pd_proc_ls_prof_R_factor 0.0285
_pd_proc_ls_prof_wR_expected 0.0229
_pd_proc_ls_prof_wR_factor 0.0376
_pd_proc_wavelength 1.5418
_pd_spec_mounting
; 
thin layer on the non-diffracting silicon plate
;
_pd_spec_mount_mode reflection
_pd_spec_shape flat_sheet
_pd_spec_size_axial 15
_pd_spec_size_equat 1
_pd_spec_size_thick 1
_refine_diff_density_max 0.40
_refine_diff_density_min -0.47
_refine_diff_density_rms 0.27
_refine_ls_extinction_method none
_refine_ls_goodness_of_fit_all 1.6423
_refine_ls_hydrogen_treatment noref
_refine_ls_matrix_type fullcycle
_refine_ls_number_constraints 0
_refine_ls_number_parameters 175
_refine_ls_number_restraints 107
_refine_ls_R_I_factor 0.0595
_refine_ls_shift/su_max 0.004
_refine_ls_shift/su_mean 0.001
_refine_ls_structure_factor_coef Inet
_refine_ls_weighting_scheme sigma
_cod_data_source_file bi5031.cif
_cod_data_source_block ACM-PPZ
_cod_depositor_comments 'Adding Fobs data.'
_cod_database_code 1542844
_publcif_datablock.id {ed5bbe18-2711-4426-9321-43df597dbc10}

_publcif_info_exptl_table_max_cols 5
_publcif_info_exptl_table_use_headnotes n

loop_
_symmetry_equiv_pos_as_xyz
'x, y, z'
'-x, -y, -z'

loop_
_atom_site_label
_atom_site_type_symbol
_atom_site_fract_x
_atom_site_fract_y
_atom_site_fract_z
_atom_site_U_iso_or_equiv
_atom_site_adp_type
_atom_site_occupancy
_atom_site_symmetry_multiplicity
_atom_site_calc_flag
Cl1 Cl 0.1634(6) 0.48170(18) 1.2573(7) 0.063(2) Uiso 1 1 d
O1 O 0.8097(14) 0.3813(4) 0.7763(16) 0.068(5) Uiso 1 1 d
O2 O 0.2116(15) 0.1245(4) 0.6484(17) 0.077(5) Uiso 1 1 d
O3 O 0.4857(14) 0.1326(4) 0.5274(18) 0.076(5) Uiso 1 1 d
O4 O 0.7405(13) 0.0337(4) 0.5076(17) 0.066(5) Uiso 1 1 d
O5 O 0.6120(14) 0.0716(4) 0.1939(17) 0.075(5) Uiso 1 1 d
O6 O 0.8799(15) 0.2219(4) -0.0277(19) 0.074(5) Uiso 1 1 d
N1 N 0.5820(17) 0.3172(5) 0.642(2) 0.066(6) Uiso 1 1 d
C1 C 0.305(2) 0.4471(6) 1.120(3) 0.083(8) Uiso 1 1 d
C2 C 0.242(2) 0.4246(6) 0.896(3) 0.086(8) Uiso 1 1 d
H2 H 0.1269 0.4291 0.8176 0.103 Uiso 1 1 calc
C3 C 0.354(2) 0.3960(6) 0.797(3) 0.082(8) Uiso 1 1 d
H3 H 0.3098 0.3795 0.6528 0.098 Uiso 1 1 calc
C4 C 0.533(2) 0.3909(6) 0.904(3) 0.076(8) Uiso 1 1 d
C5 C 0.601(2) 0.4148(6) 1.122(3) 0.075(8) Uiso 1 1 d
H5 H 0.7210 0.4126 1.1931 0.090 Uiso 1 1 calc
C6 C 0.483(2) 0.4427(6) 1.231(3) 0.084(8) Uiso 1 1 d
H6 H 0.5241 0.4581 1.3778 0.101 Uiso 1 1 calc
C7 C 0.651(2) 0.3621(6) 0.783(3) 0.072(8) Uiso 1 1 d
C8 C 0.412(2) 0.2835(6) 0.634(3) 0.077(8) Uiso 1 1 d
C9 C 0.271(2) 0.2898(6) 0.778(3) 0.071(8) Uiso 1 1 d
H9A H 0.3126 0.3196 0.8815 0.107 Uiso 1 1 calc
H9B H 0.2473 0.2587 0.8658 0.107 Uiso 1 1 calc
H9C H 0.1589 0.2953 0.6797 0.107 Uiso 1 1 calc
C10 C 0.402(2) 0.2449(6) 0.464(3) 0.075(8) Uiso 1 1 d
C11 C 0.573(2) 0.2533(6) 0.370(3) 0.081(8) Uiso 1 1 d
C12 C 0.681(2) 0.2979(6) 0.483(3) 0.077(8) Uiso 1 1 d
C13 C 0.853(2) 0.3160(6) 0.422(3) 0.084(8) Uiso 1 1 d
H13 H 0.9230 0.3460 0.4967 0.101 Uiso 1 1 calc
C14 C 0.923(2) 0.2906(6) 0.253(3) 0.078(8) Uiso 1 1 d
H14 H 1.0383 0.3035 0.2130 0.094 Uiso 1 1 calc
C15 C 0.818(2) 0.2448(6) 0.143(3) 0.083(8) Uiso 1 1 d
C16 C 0.643(2) 0.2275(6) 0.197(3) 0.086(8) Uiso 1 1 d
H16 H 0.5705 0.1984 0.1176 0.103 Uiso 1 1 calc
C17 C 0.829(2) 0.1680(6) -0.103(3) 0.069(8) Uiso 1 1 d
H17A H 0.8924 0.1611 -0.2286 0.103 Uiso 1 1 calc
H17B H 0.6977 0.1611 -0.1533 0.103 Uiso 1 1 calc
H17C H 0.8612 0.1456 0.0242 0.103 Uiso 1 1 calc
C18 C 0.254(2) 0.1959(7) 0.419(3) 0.084(8) Uiso 1 1 d
H18A H 0.2240 0.1889 0.2527 0.101 Uiso 1 1 calc
H18B H 0.1431 0.2027 0.4755 0.101 Uiso 1 1 calc
C19 C 0.321(2) 0.1466(6) 0.539(3) 0.079(8) Uiso 1 1 d
C20 C 0.483(2) 0.0766(6) 0.536(3) 0.085(8) Uiso 1 1 d
H20A H 0.3607 0.0591 0.4722 0.102 Uiso 1 1 calc
H20B H 0.5090 0.0665 0.6969 0.102 Uiso 1 1 calc
C21 C 0.623(2) 0.0588(6) 0.402(3) 0.088(8) Uiso 1 1 d
N2 N 0.8327(18) 0.0228(5) -0.013(2) 0.077(6) Uiso 1 1 d
H2A H 0.7519 0.0347 0.0682 0.092 Uiso 1 1 calc
H2B H 0.7925 0.0266 -0.1646 0.092 Uiso 1 1 calc
C22 C 0.833(2) -0.0328(6) 0.031(3) 0.079(8) Uiso 1 1 d
H22A H 0.7170 -0.0521 -0.0451 0.095 Uiso 1 1 calc
H22B H 0.8390 -0.0380 0.1964 0.095 Uiso 1 1 calc
C23 C 1.014(2) 0.0555(6) 0.049(3) 0.085(8) Uiso 1 1 d
H23A H 1.0399 0.0604 0.2168 0.102 Uiso 1 1 calc
H23B H 1.0083 0.0899 -0.0174 0.102 Uiso 1 1 calc

loop_
_atom_type_symbol
_atom_type_description
_atom_type_scat_dispersion_real
_atom_type_scat_dispersion_imag
_atom_type_scat_source
Cl Cl 0.3639 0.7018 'International Tables Vol C Tables 4.2.6.8 and 6.1.1.4'
O O 0.0492 0.0322 'International Tables Vol C Tables 4.2.6.8 and 6.1.1.4'
N N 0.0311 0.0180 'International Tables Vol C Tables 4.2.6.8 and 6.1.1.4'
C C 0.0181 0.0091 'International Tables Vol C Tables 4.2.6.8 and 6.1.1.4'
H H 0.0000 0.0000 'International Tables Vol C Tables 4.2.6.8 and 6.1.1.4'

loop_
_geom_angle_atom_site_label_1
_geom_angle_atom_site_label_2
_geom_angle_atom_site_label_3
_geom_angle
_geom_angle_site_symmetry_1
_geom_angle_site_symmetry_3
C19 O3 C20 112.5(11) . .
C15 O6 C17 125.4(12) . .
C12 N1 C7 122.8(13) . .
C12 N1 C8 108.3(12) . .
C7 N1 C8 128.8(14) . .
C6 C1 C2 120.0(16) . .
C6 C1 Cl1 119.4(12) . .
C2 C1 Cl1 120.5(13) . .
C3 C2 C1 119.0(15) . .
C3 C2 H2 120.5 . .
C1 C2 H2 120.5 . .
C2 C3 C4 122.1(14) . .
C2 C3 H3 118.9 . .
C4 C3 H3 118.9 . .
C5 C4 C3 119.9(15) . .
C5 C4 C7 120.3(14) . .
C3 C4 C7 119.8(13) . .
C4 C5 C6 118.3(14) . .
C4 C5 H5 120.9 . .
C6 C5 H5 120.9 . .
C1 C6 C5 120.5(14) . .
C1 C6 H6 119.8 . .
C5 C6 H6 119.7 . .
O1 C7 N1 116.5(14) . .
O1 C7 C4 119.5(13) . .
N1 C7 C4 123.2(13) . .
C10 C8 N1 108.6(14) . .
C10 C8 C9 126.3(14) . .
N1 C8 C9 125.1(14) . .
C8 C9 H9A 109.5 . .
C8 C9 H9B 109.5 . .
H9A C9 H9B 109.5 . .
C8 C9 H9C 109.5 . .
H9A C9 H9C 109.5 . .
H9B C9 H9C 109.5 . .
C8 C10 C11 107.3(13) . .
C8 C10 C18 126.3(15) . .
C11 C10 C18 125.3(15) . .
C12 C11 C16 118.8(15) . .
C12 C11 C10 107.4(14) . .
C16 C11 C10 133.7(14) . .
C13 C12 N1 131.8(14) . .
C13 C12 C11 119.8(16) . .
N1 C12 C11 108.3(14) . .
C14 C13 C12 121.8(14) . .
C14 C13 H13 119.1 . .
C12 C13 H13 119.1 . .
C13 C14 C15 118.6(15) . .
C13 C14 H14 120.7 . .
C15 C14 H14 120.7 . .
O6 C15 C16 120.8(13) . .
O6 C15 C14 118.8(14) . .
C16 C15 C14 120.0(16) . .
C15 C16 C11 120.8(14) . .
C15 C16 H16 119.6 . .
C11 C16 H16 119.6 . .
O6 C17 H17A 109.5 . .
O6 C17 H17B 109.5 . .
H17A C17 H17B 109.5 . .
O6 C17 H17C 109.5 . .
H17A C17 H17C 109.5 . .
H17B C17 H17C 109.5 . .
C10 C18 C19 112.1(13) . .
C10 C18 H18A 109.2 . .
C19 C18 H18A 109.2 . .
C10 C18 H18B 109.2 . .
C19 C18 H18B 109.2 . .
H18A C18 H18B 107.9 . .
O2 C19 O3 124.2(14) . .
O2 C19 C18 112.4(15) . .
O3 C19 C18 123.3(14) . .
O3 C20 C21 111.6(13) . .
O3 C20 H20A 109.3 . .
C21 C20 H20A 109.3 . .
O3 C20 H20B 109.3 . .
C21 C20 H20B 109.3 . .
H20A C20 H20B 108.0 . .
O4 C21 O5 125.9(16) . .
O4 C21 C20 117.8(14) . .
O5 C21 C20 116.2(14) . .
C22 N2 C23 114.3(13) . .
C22 N2 H2A 108.7 . .
C23 N2 H2A 108.7 . .
C22 N2 H2B 108.7 . .
C23 N2 H2B 108.7 . .
H2A N2 H2B 107.6 . .
N2 C22 C23 115.0(14) . 2_755
N2 C22 H22A 108.5 . .
C23 C22 H22A 108.6 2_755 .
N2 C22 H22B 108.5 . .
C23 C22 H22B 108.5 2_755 .
H22A C22 H22B 107.5 . .
N2 C23 C22 113.6(13) . 2_755
N2 C23 H23A 108.9 . .
C22 C23 H23A 108.8 2_755 .
N2 C23 H23B 108.8 . .
C22 C23 H23B 108.8 2_755 .
H23A C23 H23B 107.7 . .

loop_
_geom_bond_atom_site_label_1
_geom_bond_atom_site_label_2
_geom_bond_distance
_geom_bond_site_symmetry_2
Cl1 C1 1.744(18) .
O1 C7 1.215(19) .
O2 C19 1.19(2) .
O3 C19 1.33(2) .
O3 C20 1.436(19) .
O4 C21 1.245(19) .
O5 C21 1.252(19) .
O6 C15 1.33(2) .
O6 C17 1.430(17) .
N1 C12 1.40(2) .
N1 C7 1.399(18) .
N1 C8 1.413(19) .
C1 C6 1.40(2) .
C1 C2 1.41(2) .
C2 C3 1.37(3) .
C2 H2 0.93 .
C3 C4 1.40(2) .
C3 H3 0.93 .
C4 C5 1.40(2) .
C4 C7 1.47(2) .
C5 C6 1.43(3) .
C5 H5 0.93 .
C6 H6 0.93 .
C8 C10 1.38(2) .
C8 C9 1.46(2) .
C9 H9A 0.96 .
C9 H9B 0.96 .
C9 H9C 0.96 .
C10 C11 1.45(2) .
C10 C18 1.53(2) .
C11 C12 1.40(2) .
C11 C16 1.40(2) .
C12 C13 1.39(2) .
C13 C14 1.38(2) .
C13 H13 0.93 .
C14 C15 1.41(2) .
C14 H14 0.93 .
C15 C16 1.39(2) .
C16 H16 0.93 .
C17 H17A 0.96 .
C17 H17B 0.96 .
C17 H17C 0.96 .
C18 C19 1.55(2) .
C18 H18A 0.97 .
C18 H18B 0.97 .
C20 C21 1.51(3) .
C20 H20A 0.97 .
C20 H20B 0.97 .
N2 C22 1.45(2) .
N2 C23 1.469(19) .
N2 H2A 0.90 .
N2 H2B 0.90 .
C22 C23 1.48(3) 2_755
C22 H22A 0.97 .
C22 H22B 0.97 .
C23 C22 1.48(3) 2_755
C23 H23A 0.97 .
C23 H23B 0.97 .

loop_
_geom_hbond_atom_site_label_D
_geom_hbond_atom_site_label_H
_geom_hbond_atom_site_label_A
_geom_hbond_distance_DH
_geom_hbond_distance_HA
_geom_hbond_distance_DA
_geom_hbond_angle_DHA
_geom_hbond_site_symmetry_A
N2 H2A O5 0.90 1.74 2.619(17) 166 .
N2 H2B O4 0.90 1.91 2.799(15) 172 1_554
C2 H2 O1 0.93 2.46 3.202(19) 137 1_455
C17 H17B O3 0.96 2.29 3.098(19) 141 1_554
C20 H20A O4 0.97 2.40 3.055(18) 124 2_656
C22 H22A O5 0.97 2.44 3.362(19) 159 2_655
C22 H22B O2 0.97 2.40 3.020(19) 121 2_656

loop_
_publcif_info_tables.block_id
_publcif_info_tables.reference_item
{973fdfa7-3053-4249-b881-d5da5d4637f0} '_publcif_info_datablock.publ_exptl'
{9a9228c2-4b53-46ea-94d1-4b03e2b0fcb9} '_geom_hbond_atom_site_label_D'
{e093e25f-2a36-48ef-9bd1-f4dc1f006a1a} '_geom_hbond_atom_site_label_D'
{ed5bbe18-2711-4426-9321-43df597dbc10} '_geom_hbond_atom_site_label_D'

loop_
_publcif_info_cif.paper_type
CB

loop_
_publcif_info_datablock.id
_publcif_info_datablock.publ_exptl
_publcif_info_datablock.publ_geom
_publcif_info_datablock.structure
{973fdfa7-3053-4249-b881-d5da5d4637f0} ? ? ?
{9a9228c2-4b53-46ea-94d1-4b03e2b0fcb9} y y y
{61bf0902-c4bf-4da6-a11a-6907fd6792bf} y y y
{20198229-c910-4c2c-b485-924cbf360217} y y y
{e093e25f-2a36-48ef-9bd1-f4dc1f006a1a} y y y
{ed5bbe18-2711-4426-9321-43df597dbc10} y y y

_cod_database_fobs_code 1542844
